data_4130542
loop_
_publ_author_name
'Pinalli, Roberta'
'Brancatelli, Giovanna'
'Pedrini, Alessandro'
'Menozzi, Daniela'
'Hern\'andez, Daniel'
'Ballester, Pablo'
'Geremia, Silvano'
'Dalcanale, Enrico'

_publ_section_title
;
 The Origin of Selectivity in the Complexation of N-Methyl Amino Acids by
 Tetraphosphonate Cavitands.
;
_journal_issue 27
_journal_name_full 'Journal of the American Chemical Society'
_journal_page_first 8569
_journal_page_last 8580
_journal_paper_doi 10.1021/jacs.6b04372
_journal_volume 138
_journal_year 2016
_chemical_absolute_configuration rmad
_chemical_formula_moiety '2(C36 H36 O12 P4), 2(C9 H12 N O3), 2 Cl, 0.15 O, 4(C2 H3 F3 O)'
_chemical_formula_sum 'C98 H108 Cl2 F12 N2 O34.15 P8'
_chemical_formula_weight 2406.92
_space_group_IT_number 1
_space_group_name_Hall 'P 1'
_space_group_name_H-M_alt 'P 1'
_symmetry_cell_setting triclinic
_symmetry_Int_Tables_number 1
_symmetry_space_group_name_Hall 'P 1'
_symmetry_space_group_name_H-M 'P 1'
_atom_sites_solution_hydrogens geom
_audit_creation_date 2015-04-17T19:01:45-00:00
_audit_creation_method 'WinGX routine CIF_UPDATE'
_cell_angle_alpha 69.97(2)
_cell_angle_beta 78.83(3)
_cell_angle_gamma 82.15(2)
_cell_formula_units_Z 1
_cell_length_a 12.370(10)
_cell_length_b 13.260(10)
_cell_length_c 17.960(10)
_cell_measurement_temperature 100(2)
_cell_measurement_theta_max 25.999
_cell_measurement_theta_min 5.065
_cell_measurement_wavelength 0.7
_cell_volume 2707(3)
_computing_data_collection 'Elettra XRD1 Data Collection SW'
_computing_molecular_graphics Pymol
_computing_publication_material 'SHELXL-2013 (Sheldrick, 2013)'
_computing_structure_refinement 'SHELXL-2013 (Sheldrick, 2013)'
_computing_structure_solution 'SIR2011, updated version of SIR2008 (Burla et al., 2007)'
_diffrn_ambient_temperature 100(2)
_diffrn_measured_fraction_theta_full 0.834
_diffrn_measured_fraction_theta_max 0.835
_diffrn_measurement_device_type 'Dectris Pilatus 2M'
_diffrn_measurement_method 'CCD rotation images, thick slices'
_diffrn_radiation_monochromator Si111
_diffrn_radiation_probe x-ray
_diffrn_radiation_source 'Elettra Synchrotron, Trieste (Italy)'
_diffrn_radiation_wavelength 0.7
_diffrn_reflns_av_unetI/netI 0.085
_diffrn_reflns_Laue_measured_fraction_full 0.834
_diffrn_reflns_Laue_measured_fraction_max 0.835
_diffrn_reflns_number 14262
_diffrn_reflns_point_group_measured_fraction_full 0.641
_diffrn_reflns_point_group_measured_fraction_max 0.639
_diffrn_reflns_theta_full 24.835
_diffrn_reflns_theta_max 25.999
_diffrn_reflns_theta_min 5.065
_exptl_absorpt_coefficient_mu 0.265
_exptl_absorpt_correction_type none
_exptl_crystal_colour colorless
_exptl_crystal_density_diffrn 1.475
_exptl_crystal_description platelet
_exptl_crystal_F_000 1245.2
_exptl_crystal_size_max 0.21
_exptl_crystal_size_mid 0.11
_exptl_crystal_size_min 0.05
_refine_diff_density_max 0.553
_refine_diff_density_min -0.528
_refine_diff_density_rms 0.095
_refine_ls_abs_structure_details
;
 Flack x determined using 4745 quotients [(I+)-(I-)]/[(I+)+(I-)]
 (Parsons, Flack and Wagner, Acta Cryst. B69 (2013) 249-259).
;
_refine_ls_abs_structure_Flack 0.056(19)
_refine_ls_extinction_coef 0.051(3)
_refine_ls_extinction_expression Fc^*^=kFc[1+0.001xFc^2^\l^3^/sin(2\q)]^-1/4^
_refine_ls_extinction_method 'SHELXL-2014/7 (Sheldrick 2014'
_refine_ls_goodness_of_fit_ref 1.048
_refine_ls_hydrogen_treatment constr
_refine_ls_matrix_type full
_refine_ls_number_parameters 1412
_refine_ls_number_reflns 14262
_refine_ls_number_restraints 27
_refine_ls_restrained_S_all 1.051
_refine_ls_R_factor_all 0.0565
_refine_ls_R_factor_gt 0.0561
_refine_ls_shift/su_max 0.02
_refine_ls_shift/su_mean 0.002
_refine_ls_structure_factor_coef Fsqd
_refine_ls_weighting_details 'w=1/[\s^2^(Fo^2^)+(0.0459P)^2^+2.9860P] where P=(Fo^2^+2Fc^2^)/3'
_refine_ls_weighting_scheme calc
_refine_ls_wR_factor_gt 0.1457
_refine_ls_wR_factor_ref 0.146
_reflns_Friedel_coverage 0.531
_reflns_Friedel_fraction_full 0.449
_reflns_Friedel_fraction_max 0.443
_reflns_number_gt 14087
_reflns_number_total 14262
_reflns_threshold_expression 'I > 2\s(I)'
_cod_data_source_file ja6b04372_si_015.cif
_cod_data_source_block now
_cod_database_code 4130542
_shelx_estimated_absorpt_t_min 0.946
_shelx_estimated_absorpt_t_max 0.987

loop_
_symmetry_equiv_pos_as_xyz
'x, y, z'

loop_
_atom_site_label
_atom_site_type_symbol
_atom_site_fract_x
_atom_site_fract_y
_atom_site_fract_z
_atom_site_U_iso_or_equiv
_atom_site_adp_type
_atom_site_occupancy
_atom_site_site_symmetry_order
_atom_site_calc_flag
_atom_site_refinement_flags_posn
_atom_site_refinement_flags_adp
_atom_site_refinement_flags_occupancy
_atom_site_disorder_assembly
_atom_site_disorder_group
C1A C -0.2550(4) 0.5767(4) 0.8003(3) 0.0165(10) Uani 1 1 d . . . . .
C1B C -0.2067(4) 0.6743(4) 0.7629(3) 0.0144(9) Uani 1 1 d . . . . .
C1C C -0.1994(4) 0.7462(4) 0.8025(3) 0.0146(10) Uani 1 1 d . . . . .
C1D C -0.2391(4) 0.7162(4) 0.8844(3) 0.0126(8) Uani 1 1 d . U . . .
H1D H -0.2348 0.7638 0.9129 0.015 Uiso 1 1 calc R U . . .
C1E C -0.2852(4) 0.6174(4) 0.9259(3) 0.0135(9) Uani 1 1 d . U . . .
C1F C -0.2924(4) 0.5515(4) 0.8811(3) 0.0157(9) Uani 1 1 d . . . . .
C1G C -0.2649(5) 0.5030(4) 0.7542(3) 0.0242(11) Uani 1 1 d . . . . .
H1G1 H -0.2335 0.5354 0.6977 0.036 Uiso 1 1 calc R U . . .
H1G2 H -0.2247 0.4333 0.7767 0.036 Uiso 1 1 calc R U . . .
H1G3 H -0.343 0.4924 0.7584 0.036 Uiso 1 1 calc R U . . .
C1AB C 0.2813(5) 0.4550(5) 0.5399(4) 0.0320(13) Uani 1 1 d . . . . .
C1AA C 0.2550(5) 0.4371(5) 0.8250(5) 0.0383(15) Uani 1 1 d . . . . .
C1Z C -0.3185(4) 0.5846(4) 1.0159(3) 0.0160(9) Uani 1 1 d . . . . .
H1Z1 H -0.3824 0.5399 1.0327 0.019 Uiso 1 1 calc R U . . .
H1Z2 H -0.3406 0.6495 1.0324 0.019 Uiso 1 1 calc R U . . .
C1ME C -0.3453(5) 0.2408(5) 0.9806(4) 0.0304(13) Uani 1 1 d . . . . .
H1M1 H -0.42 0.2532 1.0078 0.046 Uiso 1 1 calc R U . . .
H1M2 H -0.3493 0.2344 0.9284 0.046 Uiso 1 1 calc R U . . .
H1M3 H -0.3098 0.1741 1.0135 0.046 Uiso 1 1 calc R U . . .
C2A C 0.1652(4) 0.8161(4) 0.6948(3) 0.0167(10) Uani 1 1 d . . . . .
C2B C 0.1995(4) 0.8412(4) 0.7547(3) 0.0176(10) Uani 1 1 d . . . . .
C2C C 0.1285(4) 0.8649(4) 0.8176(3) 0.0152(9) Uani 1 1 d . . . . .
C2D C 0.0154(4) 0.8676(4) 0.8179(3) 0.0159(9) Uani 1 1 d . . . . .
H2D H -0.035 0.8846 0.8599 0.019 Uiso 1 1 calc R U . . .
C2E C -0.0258(4) 0.8460(4) 0.7585(3) 0.0135(9) Uani 1 1 d . . . . .
C2F C 0.0502(4) 0.8177(4) 0.6995(3) 0.0150(9) Uani 1 1 d . . . . .
C2G C 0.2432(4) 0.7875(5) 0.6287(3) 0.0241(11) Uani 1 1 d . . . . .
H2G1 H 0.201 0.7728 0.5932 0.036 Uiso 1 1 calc R U . . .
H2G2 H 0.2888 0.8477 0.5979 0.036 Uiso 1 1 calc R U . . .
H2G3 H 0.2909 0.7234 0.6519 0.036 Uiso 1 1 calc R U . . .
C2AB C 0.3859(5) 0.5122(4) 0.5268(3) 0.0268(11) Uani 1 1 d . . . . .
H2T1 H 0.4113 0.4924 0.58 0.032 Uiso 1 1 calc R U . . .
C2AA C 0.1520(5) 0.3741(5) 0.8463(4) 0.0325(12) Uani 1 1 d . . . . .
H2T2 H 0.1601 0.3105 0.8953 0.039 Uiso 1 1 calc R U . . .
C2Z C -0.1495(4) 0.8529(4) 0.7590(3) 0.0153(9) Uani 1 1 d . . . . .
H2Z1 H -0.1862 0.9062 0.7851 0.018 Uiso 1 1 calc R U . . .
H2Z2 H -0.164 0.8791 0.7029 0.018 Uiso 1 1 calc R U . . .
C2ME C -0.0263(5) 0.6789(5) 0.5564(4) 0.0313(13) Uani 1 1 d . . . . .
H2M1 H -0.0641 0.7442 0.5237 0.047 Uiso 1 1 calc R U . . .
H2M2 H 0.0516 0.6739 0.5322 0.047 Uiso 1 1 calc R U . . .
H2M3 H -0.0614 0.6156 0.5588 0.047 Uiso 1 1 calc R U . . .
C3A C 0.2873(4) 0.7031(4) 0.9395(3) 0.0192(10) Uani 1 1 d . . . . .
C3B C 0.3026(4) 0.5960(4) 0.9875(3) 0.0197(10) Uani 1 1 d . . . . .
C3C C 0.2156(4) 0.5559(4) 1.0485(3) 0.0169(10) Uani 1 1 d . . . . .
C3D C 0.1186(4) 0.6185(4) 1.0627(3) 0.0160(9) Uani 1 1 d . . . . .
C3E C 0.1074(4) 0.7236(4) 1.0104(3) 0.0170(10) Uani 1 1 d . . . . .
H3E H 0.0408 0.7665 1.0179 0.02 Uiso 1 1 calc R U . . .
C3F C 0.1906(4) 0.7677(4) 0.9475(3) 0.0180(10) Uani 1 1 d . . . . .
C3G C 0.4066(4) 0.5257(5) 0.9750(4) 0.0272(12) Uani 1 1 d . . . . .
H3G1 H 0.4582 0.5673 0.9297 0.041 Uiso 1 1 calc R U . . .
H3G2 H 0.4409 0.5006 1.0236 0.041 Uiso 1 1 calc R U . . .
H3G3 H 0.3881 0.4636 0.9634 0.041 Uiso 1 1 calc R U . . .
C3AB C 0.3639(4) 0.6330(4) 0.4966(4) 0.0280(11) Uani 1 1 d . . . . .
H3T1 H 0.3439 0.6552 0.4422 0.034 Uiso 1 1 calc R U . . .
H3T2 H 0.3002 0.6546 0.5323 0.034 Uiso 1 1 calc R U . . .
C3AA C 0.1454(5) 0.3331(5) 0.7784(4) 0.0316(12) Uani 1 1 d . . . . .
H3T3 H 0.2167 0.294 0.7654 0.038 Uiso 1 1 calc R U . . .
H3T4 H 0.1333 0.3952 0.7301 0.038 Uiso 1 1 calc R U . . .
C3Z C 0.1712(4) 0.8780(4) 0.8880(3) 0.0203(10) Uani 1 1 d . . . . .
H3Z1 H 0.2409 0.9143 0.8687 0.024 Uiso 1 1 calc R U . . .
H3Z2 H 0.1162 0.9224 0.9138 0.024 Uiso 1 1 calc R U . . .
C3ME C 0.5247(4) 0.8182(5) 0.7545(4) 0.0279(12) Uani 1 1 d . . . . .
H3M1 H 0.5186 0.8862 0.7658 0.042 Uiso 1 1 calc R U . . .
H3M2 H 0.5831 0.7695 0.781 0.042 Uiso 1 1 calc R U . . .
H3M3 H 0.5429 0.8322 0.6964 0.042 Uiso 1 1 calc R U . . .
C4A C -0.1097(4) 0.3503(4) 1.1036(3) 0.0170(10) Uani 1 1 d . . . . .
C4B C -0.0374(4) 0.4079(4) 1.1209(3) 0.0149(9) Uani 1 1 d . . . . .
C4C C -0.0539(4) 0.5174(4) 1.1104(3) 0.0150(9) Uani 1 1 d . . . . .
C4D C -0.2213(4) 0.5209(4) 1.0562(3) 0.0140(9) Uani 1 1 d . . . . .
C4E C -0.1470(4) 0.5735(4) 1.0776(3) 0.0153(9) Uani 1 1 d . . . . .
H4E H -0.1602 0.6485 1.0697 0.018 Uiso 1 1 calc R U . . .
C4F C -0.2017(4) 0.4108(4) 1.0715(3) 0.0154(9) Uani 1 1 d . . . . .
C4G C -0.0905(4) 0.2324(4) 1.1168(4) 0.0237(11) Uani 1 1 d . . . . .
H4G1 H -0.151 0.2082 1.1008 0.035 Uiso 1 1 calc R U . . .
H4G2 H -0.0204 0.2178 1.0846 0.035 Uiso 1 1 calc R U . . .
H4G3 H -0.0875 0.1938 1.1738 0.035 Uiso 1 1 calc R U . . .
C4AB C 0.4624(4) 0.6908(4) 0.4935(4) 0.0254(11) Uani 1 1 d . . . . .
C4AA C 0.0523(4) 0.2581(4) 0.7990(3) 0.0249(10) Uani 1 1 d . . . . .
C4Z C 0.0267(4) 0.5749(4) 1.1322(3) 0.0167(9) Uani 1 1 d . . . . .
H4Z1 H 0.0598 0.5243 1.1783 0.02 Uiso 1 1 calc R U . . .
H4Z2 H -0.0139 0.6352 1.149 0.02 Uiso 1 1 calc R U . . .
C4ME C 0.2494(5) 0.2402(5) 1.1410(5) 0.0378(16) Uani 1 1 d . . . . .
H4M1 H 0.2524 0.2399 1.1952 0.057 Uiso 1 1 calc R U . . .
H4M2 H 0.2154 0.1759 1.1444 0.057 Uiso 1 1 calc R U . . .
H4M3 H 0.3245 0.2404 1.1109 0.057 Uiso 1 1 calc R U . . .
C5A C 0.3600(4) 0.0885(4) 0.6404(3) 0.0186(10) Uani 1 1 d . . . . .
C5B C 0.4737(4) 0.0879(4) 0.6364(3) 0.0146(9) Uani 1 1 d . . . . .
C5C C 0.5506(4) 0.0614(4) 0.5769(3) 0.0155(10) Uani 1 1 d . . . . .
C5D C 0.3978(4) 0.0450(4) 0.5150(3) 0.0169(10) Uani 1 1 d . . . . .
C5E C 0.5112(4) 0.0430(4) 0.5156(3) 0.0139(9) Uani 1 1 d . . . . .
H5E H 0.5625 0.0287 0.473 0.017 Uiso 1 1 calc R U . . .
C5F C 0.3259(4) 0.0663(4) 0.5786(3) 0.0166(10) Uani 1 1 d . . . . .
C5G C 0.2793(4) 0.1149(4) 0.7063(3) 0.0226(10) Uani 1 1 d . . . . .
H5G1 H 0.3198 0.1279 0.7436 0.034 Uiso 1 1 calc R U . . .
H5G2 H 0.2323 0.1796 0.6832 0.034 Uiso 1 1 calc R U . . .
H5G3 H 0.2333 0.0545 0.7351 0.034 Uiso 1 1 calc R U . . .
C9AB C 0.5136(5) 0.6694(5) 0.5608(4) 0.0287(11) Uani 1 1 d . . . . .
H5T1 H 0.4853 0.6183 0.6102 0.034 Uiso 1 1 calc R U . . .
C5AA C -0.0189(5) 0.2732(5) 0.7451(4) 0.0311(12) Uani 1 1 d . . . . .
H5T2 H -0.0092 0.3302 0.6955 0.037 Uiso 1 1 calc R U . . .
C5Z C 0.3560(4) 0.0342(4) 0.4449(3) 0.0184(10) Uani 1 1 d . . . . .
H5Z1 H 0.2859 -0.0016 0.4635 0.022 Uiso 1 1 calc R U . . .
H5Z2 H 0.4108 -0.0099 0.4187 0.022 Uiso 1 1 calc R U . . .
C5ME C 0.0003(4) 0.0927(5) 0.5772(4) 0.0267(12) Uani 1 1 d . . . . .
H5M1 H 0.0057 0.0255 0.5648 0.04 Uiso 1 1 calc R U . . .
H5M2 H -0.0188 0.0775 0.6353 0.04 Uiso 1 1 calc R U . . .
H5M3 H -0.0572 0.1428 0.5505 0.04 Uiso 1 1 calc R U . . .
C6A C 0.7756(4) 0.3326(4) 0.5393(3) 0.0144(9) Uani 1 1 d . . . . .
C6B C 0.7278(4) 0.2342(4) 0.5757(3) 0.0142(9) Uani 1 1 d . . . . .
C6C C 0.7235(4) 0.1640(4) 0.5342(3) 0.0138(9) Uani 1 1 d . . . . .
C6D C 0.7650(4) 0.1943(4) 0.4534(3) 0.0156(10) Uani 1 1 d . . . . .
H6D H 0.7616 0.1468 0.4247 0.019 Uiso 1 1 calc R U . . .
C6E C 0.8120(4) 0.2921(4) 0.4121(3) 0.0139(9) Uani 1 1 d . U . . .
C6F C 0.8163(4) 0.3589(4) 0.4574(3) 0.0141(9) Uani 1 1 d . . . . .
C6G C 0.7804(5) 0.4090(4) 0.5839(3) 0.0210(10) Uani 1 1 d . . . . .
H6G1 H 0.7483 0.3773 0.6404 0.031 Uiso 1 1 calc R U . . .
H6G2 H 0.8576 0.4223 0.5803 0.031 Uiso 1 1 calc R U . . .
H6G3 H 0.7385 0.4771 0.5601 0.031 Uiso 1 1 calc R U . . .
C8AB C 0.6059(5) 0.7224(5) 0.5558(4) 0.0330(13) Uani 1 1 d . . . . .
H6T1 H 0.6405 0.7075 0.6017 0.04 Uiso 1 1 calc R U . . .
C6AA C -0.1044(6) 0.2071(5) 0.7614(4) 0.0372(14) Uani 1 1 d . . . . .
H6T2 H -0.15 0.2169 0.7221 0.045 Uiso 1 1 calc R U . . .
C6Z C 0.6740(4) 0.0558(4) 0.5766(3) 0.0156(9) Uani 1 1 d . . . . .
H6Z1 H 0.7117 0.0036 0.5499 0.019 Uiso 1 1 calc R U . . .
H6Z2 H 0.6883 0.0287 0.6328 0.019 Uiso 1 1 calc R U . . .
C6ME C 0.5479(5) 0.2239(5) 0.7838(4) 0.0286(12) Uani 1 1 d . . . . .
H6M1 H 0.587 0.1588 0.8156 0.043 Uiso 1 1 calc R U . . .
H6M2 H 0.582 0.2875 0.7817 0.043 Uiso 1 1 calc R U . . .
H6M3 H 0.4702 0.2273 0.8087 0.043 Uiso 1 1 calc R U . . .
C7A C 0.6412(4) 0.5634(4) 0.2357(3) 0.0155(9) Uani 1 1 d . . . . .
C7B C 0.7316(4) 0.5018(4) 0.2675(3) 0.0153(9) Uani 1 1 d . . . . .
C7C C 0.7500(4) 0.3912(4) 0.2812(3) 0.0141(9) Uani 1 1 d . . . . .
C7D C 0.6750(4) 0.3414(4) 0.2606(3) 0.0132(9) Uani 1 1 d . . . . .
H7D H 0.6867 0.2663 0.2688 0.016 Uiso 1 1 calc R U . . .
C7E C 0.5823(4) 0.3982(4) 0.2279(3) 0.0132(9) Uani 1 1 d . . . . .
C7F C 0.5676(4) 0.5078(4) 0.2179(3) 0.0151(9) Uani 1 1 d . . . . .
C7G C 0.6240(4) 0.6836(4) 0.2206(4) 0.0219(11) Uani 1 1 d . . . . .
H7G1 H 0.5556 0.7117 0.1981 0.033 Uiso 1 1 calc R U . . .
H7G2 H 0.6185 0.6978 0.2713 0.033 Uiso 1 1 calc R U . . .
H7G3 H 0.6866 0.719 0.1827 0.033 Uiso 1 1 calc R U . . .
C7AB C 0.6468(5) 0.7966(4) 0.4841(4) 0.0284(12) Uani 1 1 d . . . . .
C7AA C -0.1229(5) 0.1274(5) 0.8347(4) 0.0273(12) Uani 1 1 d . . . . .
C7Z C 0.8463(4) 0.3280(4) 0.3221(3) 0.0170(10) Uani 1 1 d . . . . .
H7Z1 H 0.8704 0.2643 0.3044 0.02 Uiso 1 1 calc R U . . .
H7Z2 H 0.9093 0.3736 0.3067 0.02 Uiso 1 1 calc R U . . .
C7ME C 0.8742(5) 0.6683(5) 0.3608(4) 0.0293(13) Uani 1 1 d . . . . .
H7M1 H 0.9492 0.6557 0.334 0.044 Uiso 1 1 calc R U . . .
H7M2 H 0.8395 0.7355 0.3281 0.044 Uiso 1 1 calc R U . . .
H7M3 H 0.8776 0.6734 0.4135 0.044 Uiso 1 1 calc R U . . .
C8A C 0.2240(4) 0.3183(4) 0.3495(3) 0.0173(10) Uani 1 1 d . . . . .
C8B C 0.3128(4) 0.3605(4) 0.2909(3) 0.0156(9) Uani 1 1 d . . . . .
C8C C 0.4094(4) 0.2990(4) 0.2744(3) 0.0137(9) Uani 1 1 d . . . . .
C8D C 0.4202(4) 0.1923(4) 0.3251(3) 0.0150(9) Uani 1 1 d . . . . .
H8D H 0.4871 0.15 0.3171 0.018 Uiso 1 1 calc R U . . .
C8F C 0.3374(4) 0.1464(4) 0.3859(3) 0.0164(10) Uani 1 1 d . . . . .
C8E C 0.2387(4) 0.2105(4) 0.3954(3) 0.0185(10) Uani 1 1 d . . . . .
C8G C 0.1204(4) 0.3875(5) 0.3629(4) 0.0258(12) Uani 1 1 d . . . . .
H8G1 H 0.1033 0.4369 0.3111 0.039 Uiso 1 1 calc R U . . .
H8G2 H 0.1311 0.4289 0.3964 0.039 Uiso 1 1 calc R U . . .
H8G3 H 0.059 0.3417 0.3899 0.039 Uiso 1 1 calc R U . . .
C6AB C 0.5946(5) 0.8211(4) 0.4175(4) 0.0289(12) Uani 1 1 d . . . . .
H8T1 H 0.621 0.8741 0.3685 0.035 Uiso 1 1 calc R U . . .
C8AA C -0.0495(5) 0.1091(4) 0.8895(4) 0.0266(11) Uani 1 1 d . . . . .
H8T2 H -0.0594 0.0524 0.9393 0.032 Uiso 1 1 calc R U . . .
C8Z C 0.5004(4) 0.3431(4) 0.2054(3) 0.0159(9) Uani 1 1 d . . . . .
H8Z1 H 0.5401 0.2833 0.1874 0.019 Uiso 1 1 calc R U . . .
H8Z2 H 0.4672 0.3951 0.1599 0.019 Uiso 1 1 calc R U . . .
C8ME C 0.2814(5) 0.6791(5) 0.2011(5) 0.0384(16) Uani 1 1 d . . . . .
H8M1 H 0.2763 0.6799 0.1471 0.058 Uiso 1 1 calc R U . . .
H8M2 H 0.207 0.6803 0.2321 0.058 Uiso 1 1 calc R U . . .
H8M3 H 0.3174 0.7426 0.1971 0.058 Uiso 1 1 calc R U . . .
C5AB C 0.5029(5) 0.7670(4) 0.4237(4) 0.0279(11) Uani 1 1 d . . . . .
H9T1 H 0.4674 0.7834 0.3781 0.034 Uiso 1 1 calc R U . . .
C9AA C 0.0364(5) 0.1735(4) 0.8709(4) 0.0275(11) Uani 1 1 d . . . . .
H9T2 H 0.0862 0.1599 0.908 0.033 Uiso 1 1 calc R U . . .
C75 C -0.0740(6) 0.9308(6) 1.1626(5) 0.0390(15) Uani 1 1 d . . . . .
H75A H -0.0858 0.9331 1.2181 0.047 Uiso 1 1 calc R U . . .
H75B H -0.1177 0.9932 1.1305 0.047 Uiso 1 1 calc R U . . .
C83 C 0.4998(5) -0.0113(4) 0.1942(4) 0.0289(12) Uani 1 1 d . . . . .
C115 C 0.1299(7) -0.0953(8) 0.3563(5) 0.055(2) Uani 1 1 d . . . . .
C117 C 0.0458(5) 0.9399(5) 1.1282(4) 0.0291(13) Uani 1 1 d . . . . .
C300 C 0.6224(5) -0.0139(5) 0.1722(4) 0.0322(13) Uani 1 1 d . . . . .
H30A H 0.6562 -0.0768 0.2112 0.039 Uiso 1 1 calc R U . . .
H30B H 0.644 -0.0222 0.1184 0.039 Uiso 1 1 calc R U . . .
C305 C 0.0748(7) 0.0126(8) 0.3480(6) 0.057(2) Uani 1 1 d . . . . .
H30C H 0.1275 0.0598 0.3518 0.069 Uiso 1 1 calc R U . . .
H30D H 0.0513 0.044 0.2946 0.069 Uiso 1 1 calc R U . . .
C306 C 0.4293(11) -0.0251(12) 0.9700(6) 0.093(5) Uani 1 1 d . . . . .
C307 C 0.5153(15) -0.1174(10) 0.9636(10) 0.125(6) Uani 1 1 d . U . . .
H30E H 0.484 -0.1667 0.944 0.15 Uiso 1 1 calc R U . . .
H30F H 0.5808 -0.0881 0.9244 0.15 Uiso 1 1 calc R U . . .
N1AB N 0.4745(4) 0.4733(4) 0.4727(3) 0.0289(11) Uani 1 1 d . . . . .
H1T1 H 0.4854 0.4004 0.4928 0.043 Uiso 1 1 calc R U . . .
H1T2 H 0.4545 0.4923 0.4232 0.043 Uiso 1 1 calc R U . . .
H1T3 H 0.5382 0.5034 0.4686 0.043 Uiso 1 1 calc R U . . .
N1AA N 0.0476(4) 0.4408(4) 0.8644(3) 0.0264(10) Uani 1 1 d . . . . .
H1T4 H 0.0533 0.4646 0.9053 0.04 Uiso 1 1 calc R U . . .
H1T5 H 0.0376 0.4982 0.82 0.04 Uiso 1 1 calc R U . . .
H1T6 H -0.0112 0.3999 0.879 0.04 Uiso 1 1 calc R U . . .
O1 O -0.1514(3) 0.3467(3) 0.9259(2) 0.0218(8) Uani 1 1 d . . . . .
O1A O -0.3408(3) 0.4524(3) 0.9208(2) 0.0188(7) Uani 1 1 d . . . . .
O1B O -0.2784(3) 0.3552(3) 1.0547(2) 0.0183(7) Uani 1 1 d . . . . .
O1AB O 0.3002(4) 0.3693(4) 0.5196(3) 0.0330(10) Uani 1 1 d . . . . .
H1T7 H 0.2407 0.3405 0.5278 0.05 Uiso 1 1 calc R U . . .
O1AA O 0.2279(4) 0.5377(4) 0.8192(3) 0.0343(10) Uani 1 1 d . . . . .
H1T8 H 0.2854 0.5708 0.8074 0.051 Uiso 1 1 calc R U . . .
O2 O 0.0164(3) 0.5936(3) 0.7122(3) 0.0265(9) Uani 1 1 d . . . . .
O2A O 0.0119(3) 0.7966(3) 0.6376(2) 0.0182(7) Uani 1 1 d . . . . .
O2B O -0.1651(3) 0.7023(3) 0.6790(2) 0.0156(7) Uani 1 1 d . . . . .
O2AB O 0.1925(4) 0.4878(4) 0.5700(4) 0.0571(15) Uani 1 1 d . . . . .
O2AA O 0.3443(4) 0.3940(5) 0.8187(5) 0.078(2) Uani 1 1 d . . . . .
O3 O 0.3939(3) 0.6550(3) 0.7784(3) 0.0297(9) Uani 1 1 d . . . . .
O3AB O 0.7393(4) 0.8470(4) 0.4811(3) 0.0349(10) Uani 1 1 d . . . . .
H3T5 H 0.756 0.8905 0.4347 0.052 Uiso 1 1 calc R U . . .
O3AA O -0.2092(4) 0.0671(4) 0.8497(3) 0.0377(11) Uani 1 1 d . . . . .
H3T6 H -0.2119 0.0215 0.8959 0.057 Uiso 1 1 calc R U . . .
O4 O 0.1547(3) 0.3730(4) 1.0085(3) 0.0278(9) Uani 1 1 d . . . . .
O4A O 0.0570(3) 0.3497(3) 1.1527(2) 0.0197(7) Uani 1 1 d . . . . .
O4B O 0.2307(3) 0.4497(3) 1.0990(2) 0.0194(8) Uani 1 1 d . . . . .
O5 O 0.1350(3) 0.2517(4) 0.5562(3) 0.0301(9) Uani 1 1 d . . . . .
O5A O 0.2119(3) 0.0562(3) 0.5843(2) 0.0209(8) Uani 1 1 d . . . . .
O5B O 0.1488(3) 0.1599(3) 0.4507(2) 0.0226(8) Uani 1 1 d . . . . .
O6 O 0.5020(3) 0.3113(3) 0.6265(3) 0.0252(8) Uani 1 1 d . . . . .
O6A O 0.6867(3) 0.2056(3) 0.6572(2) 0.0171(7) Uani 1 1 d . . . . .
O6B O 0.5112(3) 0.1068(3) 0.6993(2) 0.0186(7) Uani 1 1 d . . . . .
O7 O 0.6804(3) 0.5654(3) 0.4129(2) 0.0189(7) Uani 1 1 d . . . . .
O7A O 0.8090(3) 0.5563(3) 0.2845(2) 0.0176(7) Uani 1 1 d . . . . .
O8A O 0.4726(3) 0.5671(3) 0.1880(2) 0.0190(7) Uani 1 1 d . . . . .
O7B O 0.2971(3) 0.4689(3) 0.2422(2) 0.0184(7) Uani 1 1 d . . . . .
O8B O 0.8672(3) 0.4565(3) 0.4202(2) 0.0162(7) Uani 1 1 d . . . . .
O8 O 0.3758(3) 0.5470(4) 0.3314(3) 0.0270(9) Uani 1 1 d . . . . .
O60 O -0.1118(5) 0.8354(4) 1.1633(3) 0.0447(12) Uani 1 1 d . . . . .
H60 H -0.1024 0.8334 1.1163 0.067 Uiso 1 1 calc R U . . .
O84 O 0.3129(3) 0.8517(3) 0.7485(2) 0.0230(8) Uani 1 1 d . . . . .
O85 O 0.3778(3) 0.7499(3) 0.8828(2) 0.0250(9) Uani 1 1 d . . . . .
O101 O 0.6621(5) 0.0804(4) 0.1715(3) 0.0464(12) Uani 1 1 d . . . . .
H101 H 0.6444 0.0871 0.2172 0.07 Uiso 1 1 calc R U . . .
O111 O -0.0143(7) 0.0085(10) 0.4056(6) 0.108(3) Uani 1 1 d . . . . .
H111 H -0.0586 -0.0322 0.4028 0.162 Uiso 1 1 calc R U . . .
O170 O 0.5473(9) -0.1744(6) 1.0383(5) 0.089(2) Uani 1 1 d . . . . .
H170 H 0.5412 -0.1329 1.0655 0.134 Uiso 1 1 calc R U . . .
F10 F 0.0652(4) 0.9538(5) 1.0493(3) 0.0583(13) Uani 1 1 d . . . . .
F11 F 0.1092(4) 0.8546(4) 1.1612(4) 0.0749(18) Uani 1 1 d . . . . .
F12 F 0.0841(4) 1.0248(4) 1.1351(3) 0.0560(13) Uani 1 1 d . . . . .
F13 F 0.4505(4) 0.0753(4) 0.1480(3) 0.0596(13) Uani 1 1 d . . . . .
F14 F 0.4657(4) -0.0119(4) 0.2700(3) 0.0466(10) Uani 1 1 d . . . . .
F15 F 0.4595(3) -0.0978(3) 0.1896(3) 0.0464(10) Uani 1 1 d . . . . .
F20 F 0.0647(6) -0.1624(5) 0.3500(4) 0.0835(19) Uani 1 1 d . . . . .
F21 F 0.1629(6) -0.1402(6) 0.4277(4) 0.096(2) Uani 1 1 d . . . . .
F22 F 0.2198(5) -0.0947(7) 0.3005(5) 0.094(2) Uani 1 1 d . . . . .
F30 F 0.3871(7) 0.0235(7) 0.9009(4) 0.135(4) Uani 1 1 d . . . . .
F31 F 0.3402(7) -0.0489(12) 1.0264(6) 0.193(7) Uani 1 1 d . . . . .
F32 F 0.4750(6) 0.0547(6) 0.9816(4) 0.087(2) Uani 1 1 d . . . . .
P1 P -0.26708(10) 0.34977(10) 0.96612(8) 0.0178(3) Uani 1 1 d . . . . .
P2 P -0.03511(11) 0.68405(10) 0.65298(8) 0.0195(3) Uani 1 1 d . . . . .
P3 P 0.39810(10) 0.75819(12) 0.79084(9) 0.0226(3) Uani 1 1 d . . . . .
P4 P 0.17023(10) 0.35601(11) 1.09174(9) 0.0206(3) Uani 1 1 d . . . . .
P5 P 0.12787(10) 0.15083(11) 0.54283(9) 0.0206(3) Uani 1 1 d . . . . .
P6 P 0.55584(10) 0.22028(10) 0.68530(8) 0.0179(3) Uani 1 1 d . . . . .
P7 P 0.79600(9) 0.56074(9) 0.37335(8) 0.0158(3) Uani 1 1 d . . . . .
P8 P 0.35953(10) 0.56162(10) 0.24939(9) 0.0194(3) Uani 1 1 d . . . . .
Cl1 Cl 0.77678(16) 0.03269(13) 0.32122(10) 0.0418(4) Uani 1 1 d . . . . .
Cl2 Cl 0.78636(17) -0.11850(13) 0.01172(10) 0.0458(4) Uani 1 1 d . . . . .
O1W O 0.1664(18) 0.5768(17) 0.8486(14) 0.019(4) Uiso 0.15 1 d . . P A 1

loop_
_atom_site_aniso_label
_atom_site_aniso_U_11
_atom_site_aniso_U_22
_atom_site_aniso_U_33
_atom_site_aniso_U_23
_atom_site_aniso_U_13
_atom_site_aniso_U_12
C1A 0.016(2) 0.022(2) 0.016(3) -0.0087(19) -0.0070(19) -0.0023(18)
C1B 0.016(2) 0.021(2) 0.006(2) -0.0047(17) -0.0044(18) -0.0008(17)
C1C 0.0054(19) 0.021(2) 0.020(3) -0.0093(19) -0.0072(18) 0.0045(16)
C1D 0.0105(12) 0.0151(13) 0.0132(14) -0.0047(10) -0.0047(10) -0.0002(10)
C1E 0.0095(12) 0.0168(13) 0.0146(14) -0.0055(10) -0.0031(10) 0.0005(10)
C1F 0.011(2) 0.020(2) 0.017(3) -0.0047(18) -0.0056(18) -0.0031(17)
C1G 0.036(3) 0.025(2) 0.016(3) -0.010(2) -0.006(2) -0.009(2)
C1AB 0.032(3) 0.034(3) 0.029(3) -0.010(2) -0.003(2) 0.000(2)
C1AA 0.034(3) 0.036(3) 0.051(4) -0.026(3) -0.009(3) 0.012(2)
C1Z 0.0071(19) 0.028(2) 0.016(3) -0.009(2) -0.0056(18) -0.0002(17)
C1ME 0.037(3) 0.032(3) 0.027(3) -0.009(2) -0.006(3) -0.019(2)
C2A 0.014(2) 0.022(2) 0.012(3) -0.0034(18) -0.0011(18) -0.0004(17)
C2B 0.009(2) 0.026(2) 0.016(3) -0.0007(19) -0.0023(18) -0.0065(17)
C2C 0.013(2) 0.019(2) 0.012(3) -0.0011(17) -0.0035(18) -0.0064(17)
C2D 0.017(2) 0.016(2) 0.016(3) -0.0021(17) -0.0069(19) -0.0035(17)
C2E 0.0082(19) 0.016(2) 0.016(3) -0.0039(17) -0.0050(17) 0.0002(16)
C2F 0.013(2) 0.018(2) 0.015(3) -0.0034(17) -0.0066(18) -0.0019(16)
C2G 0.015(2) 0.038(3) 0.019(3) -0.012(2) 0.001(2) 0.001(2)
C2AB 0.031(3) 0.028(3) 0.020(3) -0.005(2) -0.005(2) -0.004(2)
C2AA 0.035(3) 0.035(3) 0.030(3) -0.011(2) -0.009(3) -0.005(2)
C2Z 0.010(2) 0.019(2) 0.020(3) -0.0073(18) -0.0091(18) 0.0006(16)
C2ME 0.036(3) 0.043(3) 0.022(3) -0.018(3) -0.001(2) -0.011(3)
C3A 0.010(2) 0.033(3) 0.014(3) -0.004(2) -0.0036(19) -0.0058(19)
C3B 0.007(2) 0.036(3) 0.019(3) -0.010(2) -0.0050(19) -0.0007(19)
C3C 0.012(2) 0.024(2) 0.018(3) -0.0049(19) -0.0107(19) -0.0015(17)
C3D 0.008(2) 0.027(2) 0.014(3) -0.0074(19) -0.0029(18) -0.0035(17)
C3E 0.011(2) 0.027(2) 0.016(3) -0.009(2) -0.0059(19) -0.0015(18)
C3F 0.013(2) 0.028(2) 0.017(3) -0.010(2) -0.0050(19) -0.0055(19)
C3G 0.008(2) 0.045(3) 0.026(3) -0.009(2) -0.004(2) 0.005(2)
C3AB 0.021(2) 0.035(3) 0.033(3) -0.016(2) -0.007(2) 0.0015(19)
C3AA 0.030(3) 0.034(3) 0.035(3) -0.018(2) 0.000(2) -0.005(2)
C3Z 0.018(2) 0.030(3) 0.015(3) -0.005(2) -0.007(2) -0.0074(19)
C3ME 0.016(2) 0.035(3) 0.026(3) 0.001(2) -0.003(2) -0.006(2)
C4A 0.009(2) 0.023(2) 0.017(3) -0.0052(19) -0.0012(19) -0.0026(18)
C4B 0.009(2) 0.026(2) 0.007(2) 0.0001(17) -0.0025(17) -0.0032(17)
C4C 0.012(2) 0.026(2) 0.006(2) -0.0049(18) 0.0016(18) -0.0028(18)
C4D 0.0063(18) 0.028(2) 0.008(2) -0.0080(18) 0.0019(17) -0.0013(17)
C4E 0.0084(19) 0.028(2) 0.011(3) -0.0081(19) -0.0010(18) -0.0005(18)
C4F 0.007(2) 0.025(2) 0.016(3) -0.0076(19) -0.0008(18) -0.0054(17)
C4G 0.022(2) 0.021(2) 0.027(3) -0.005(2) -0.004(2) -0.0051(19)
C4AB 0.026(3) 0.027(2) 0.029(3) -0.015(2) -0.011(2) 0.005(2)
C4AA 0.023(2) 0.029(2) 0.026(3) -0.013(2) -0.007(2) 0.0020(19)
C4Z 0.015(2) 0.026(2) 0.010(2) -0.0041(18) -0.0043(18) -0.0063(18)
C4ME 0.028(3) 0.030(3) 0.062(5) -0.016(3) -0.024(3) 0.007(2)
C5A 0.014(2) 0.018(2) 0.020(3) -0.0010(19) -0.0024(19) -0.0023(17)
C5B 0.016(2) 0.017(2) 0.010(2) -0.0015(17) -0.0045(18) -0.0033(17)
C5C 0.012(2) 0.0133(19) 0.020(3) -0.0012(18) -0.0074(19) -0.0010(16)
C5D 0.015(2) 0.016(2) 0.022(3) -0.0042(18) -0.0085(19) -0.0024(17)
C5E 0.009(2) 0.015(2) 0.018(3) -0.0067(17) -0.0019(17) 0.0006(15)
C5F 0.010(2) 0.018(2) 0.018(3) 0.0002(18) -0.0057(18) -0.0012(16)
C5G 0.021(2) 0.028(2) 0.016(3) -0.004(2) 0.000(2) -0.0014(19)
C9AB 0.031(3) 0.035(3) 0.019(3) -0.006(2) -0.008(2) 0.001(2)
C5AA 0.037(3) 0.030(3) 0.025(3) -0.004(2) -0.012(2) 0.000(2)
C5Z 0.016(2) 0.019(2) 0.022(3) -0.006(2) -0.0057(19) -0.0054(17)
C5ME 0.008(2) 0.038(3) 0.031(3) -0.005(2) 0.000(2) -0.007(2)
C6A 0.012(2) 0.020(2) 0.014(3) -0.0080(18) -0.0064(18) 0.0003(17)
C6B 0.0078(19) 0.022(2) 0.015(3) -0.0078(18) -0.0069(18) 0.0020(16)
C6C 0.0094(19) 0.017(2) 0.015(3) -0.0037(18) -0.0061(18) 0.0015(16)
C6D 0.0052(17) 0.025(2) 0.022(3) -0.0157(19) -0.0072(17) 0.0066(15)
C6E 0.0105(13) 0.0178(13) 0.0142(14) -0.0058(10) -0.0036(10) -0.0001(10)
C6F 0.0075(19) 0.021(2) 0.016(3) -0.0075(18) -0.0043(17) -0.0005(16)
C6G 0.026(2) 0.026(2) 0.017(3) -0.012(2) -0.006(2) -0.0064(19)
C8AB 0.042(3) 0.035(3) 0.029(3) -0.016(2) -0.015(3) 0.001(2)
C6AA 0.045(3) 0.037(3) 0.037(4) -0.012(3) -0.022(3) -0.004(3)
C6Z 0.013(2) 0.016(2) 0.019(3) -0.0055(18) -0.0083(18) 0.0041(16)
C6ME 0.029(3) 0.039(3) 0.022(3) -0.015(2) 0.000(2) -0.009(2)
C7A 0.017(2) 0.018(2) 0.010(2) -0.0021(17) -0.0001(18) -0.0029(17)
C7B 0.013(2) 0.025(2) 0.009(2) -0.0049(18) 0.0009(18) -0.0094(18)
C7C 0.0081(19) 0.025(2) 0.010(2) -0.0083(18) 0.0006(17) -0.0004(17)
C7D 0.013(2) 0.017(2) 0.009(2) -0.0050(17) 0.0005(18) -0.0014(17)
C7E 0.0096(19) 0.023(2) 0.009(2) -0.0074(18) -0.0014(17) -0.0038(17)
C7F 0.012(2) 0.021(2) 0.010(3) -0.0026(17) -0.0034(18) 0.0011(17)
C7G 0.023(2) 0.016(2) 0.025(3) -0.0025(19) -0.008(2) -0.0049(18)
C7AB 0.033(3) 0.023(2) 0.034(3) -0.014(2) -0.010(2) 0.003(2)
C7AA 0.028(3) 0.026(2) 0.038(3) -0.021(2) -0.015(2) 0.003(2)
C7Z 0.0070(19) 0.026(2) 0.019(3) -0.012(2) 0.0005(18) 0.0023(17)
C7ME 0.035(3) 0.030(3) 0.026(3) -0.005(2) -0.010(2) -0.016(2)
C8A 0.011(2) 0.029(2) 0.013(3) -0.0059(19) -0.0074(18) 0.0003(18)
C8B 0.012(2) 0.024(2) 0.013(2) -0.0060(18) -0.0077(18) -0.0003(17)
C8C 0.012(2) 0.021(2) 0.011(2) -0.0073(18) -0.0068(18) -0.0023(17)
C8D 0.014(2) 0.020(2) 0.017(3) -0.0085(18) -0.0086(19) -0.0035(17)
C8F 0.015(2) 0.021(2) 0.015(3) -0.0031(18) -0.0095(19) -0.0046(18)
C8E 0.008(2) 0.034(3) 0.014(3) -0.005(2) -0.0039(19) -0.0053(19)
C8G 0.015(2) 0.035(3) 0.024(3) -0.005(2) -0.008(2) 0.004(2)
C6AB 0.037(3) 0.025(2) 0.026(3) -0.008(2) -0.010(2) -0.002(2)
C8AA 0.036(3) 0.020(2) 0.025(3) -0.007(2) -0.012(2) -0.0007(19)
C8Z 0.015(2) 0.021(2) 0.013(3) -0.0048(18) -0.0054(18) -0.0025(17)
C8ME 0.031(3) 0.020(3) 0.068(5) -0.012(3) -0.031(3) 0.010(2)
C5AB 0.036(3) 0.025(2) 0.026(3) -0.012(2) -0.014(2) 0.006(2)
C9AA 0.032(3) 0.025(2) 0.030(3) -0.010(2) -0.012(2) -0.001(2)
C75 0.038(3) 0.039(3) 0.047(4) -0.025(3) -0.009(3) 0.005(3)
C83 0.038(3) 0.022(2) 0.031(3) -0.014(2) -0.010(3) 0.004(2)
C115 0.052(4) 0.073(5) 0.043(5) -0.006(4) -0.018(4) -0.027(4)
C117 0.040(3) 0.024(2) 0.028(3) -0.015(2) -0.017(3) 0.014(2)
C300 0.033(3) 0.031(3) 0.033(4) -0.013(2) -0.006(3) 0.004(2)
C305 0.048(4) 0.084(6) 0.055(5) -0.034(4) -0.019(4) -0.011(4)
C306 0.092(8) 0.137(11) 0.046(6) 0.016(6) -0.038(6) -0.074(8)
C307 0.195(14) 0.077(7) 0.150(12) -0.028(7) -0.146(12) -0.021(8)
N1AB 0.024(2) 0.022(2) 0.042(3) -0.009(2) -0.016(2) -0.0008(18)
N1AA 0.029(2) 0.027(2) 0.026(3) -0.0128(19) 0.000(2) -0.0087(19)
O1 0.0191(17) 0.0223(17) 0.024(2) -0.0099(15) -0.0002(15) 0.0010(13)
O1A 0.0137(16) 0.0234(17) 0.020(2) -0.0069(15) -0.0031(14) -0.0055(13)
O1B 0.0124(15) 0.0286(18) 0.016(2) -0.0094(14) -0.0005(14) -0.0067(13)
O1AB 0.030(2) 0.035(2) 0.036(3) -0.0155(19) -0.0043(19) -0.0009(17)
O1AA 0.023(2) 0.035(2) 0.043(3) -0.011(2) -0.0055(19) -0.0001(17)
O2 0.0208(18) 0.0253(18) 0.030(2) -0.0066(16) -0.0027(16) 0.0027(15)
O2A 0.0185(16) 0.0232(17) 0.014(2) -0.0057(14) -0.0042(14) -0.0045(13)
O2B 0.0165(16) 0.0235(16) 0.0086(18) -0.0047(13) -0.0041(13) -0.0053(13)
O2AB 0.037(3) 0.051(3) 0.082(4) -0.034(3) 0.021(3) -0.009(2)
O2AA 0.025(2) 0.061(3) 0.161(8) -0.064(4) 0.007(3) -0.005(2)
O3 0.0254(19) 0.031(2) 0.028(2) -0.0017(17) -0.0038(17) -0.0070(16)
O3AB 0.039(2) 0.033(2) 0.041(3) -0.0157(19) -0.016(2) -0.0040(18)
O3AA 0.039(2) 0.030(2) 0.049(3) -0.0097(19) -0.021(2) -0.0058(18)
O4 0.0212(19) 0.042(2) 0.027(2) -0.0182(18) -0.0037(17) -0.0037(16)
O4A 0.0161(16) 0.0225(17) 0.018(2) -0.0008(14) -0.0075(15) -0.0007(13)
O4B 0.0144(16) 0.0267(18) 0.018(2) -0.0052(14) -0.0088(14) 0.0000(13)
O5 0.0240(19) 0.037(2) 0.026(2) -0.0044(17) -0.0033(17) -0.0071(16)
O5A 0.0092(15) 0.0265(18) 0.024(2) -0.0028(15) -0.0041(14) -0.0043(13)
O5B 0.0123(16) 0.0300(19) 0.023(2) -0.0026(15) -0.0067(15) -0.0039(14)
O6 0.0238(18) 0.0215(17) 0.033(2) -0.0104(16) -0.0121(17) 0.0034(14)
O6A 0.0186(16) 0.0235(17) 0.0114(19) -0.0057(13) -0.0062(14) -0.0026(13)
O6B 0.0201(17) 0.0206(17) 0.019(2) -0.0077(14) -0.0098(15) -0.0019(13)
O7 0.0162(16) 0.0226(17) 0.018(2) -0.0080(14) -0.0013(14) -0.0008(13)
O7A 0.0142(16) 0.0255(18) 0.0145(19) -0.0053(14) -0.0028(14) -0.0090(13)
O8A 0.0152(16) 0.0230(17) 0.018(2) -0.0025(14) -0.0097(14) -0.0010(13)
O7B 0.0133(16) 0.0202(17) 0.023(2) -0.0044(14) -0.0107(14) 0.0007(12)
O8B 0.0115(15) 0.0243(17) 0.0150(19) -0.0059(14) -0.0056(13) -0.0050(13)
O8 0.0161(17) 0.042(2) 0.030(2) -0.0201(18) -0.0050(16) -0.0016(15)
O60 0.062(3) 0.030(2) 0.037(3) -0.0010(19) -0.010(2) -0.007(2)
O84 0.0094(15) 0.034(2) 0.023(2) -0.0025(16) -0.0046(14) -0.0046(14)
O85 0.0088(15) 0.045(2) 0.017(2) -0.0019(17) -0.0017(14) -0.0093(15)
O101 0.051(3) 0.033(2) 0.052(3) -0.008(2) -0.005(2) -0.013(2)
O111 0.063(4) 0.187(10) 0.122(8) -0.113(8) -0.027(5) 0.011(5)
O170 0.123(7) 0.069(4) 0.073(5) -0.009(4) -0.027(5) -0.020(4)
F10 0.056(3) 0.088(4) 0.040(3) -0.028(2) -0.004(2) -0.021(2)
F11 0.058(3) 0.051(3) 0.106(5) -0.011(3) -0.041(3) 0.030(2)
F12 0.041(2) 0.053(2) 0.098(4) -0.052(3) -0.025(2) 0.0058(19)
F13 0.050(2) 0.041(2) 0.077(4) -0.004(2) -0.032(2) 0.0197(18)
F14 0.048(2) 0.062(3) 0.039(3) -0.034(2) 0.0112(18) -0.0143(19)
F15 0.041(2) 0.043(2) 0.072(3) -0.035(2) -0.022(2) 0.0033(16)
F20 0.091(4) 0.089(4) 0.086(4) -0.025(3) -0.031(3) -0.044(3)
F21 0.113(5) 0.104(5) 0.067(4) 0.019(3) -0.056(4) -0.052(4)
F22 0.062(3) 0.144(6) 0.096(5) -0.064(5) -0.003(3) -0.022(4)
F30 0.158(7) 0.145(6) 0.086(5) 0.062(5) -0.099(5) -0.104(6)
F31 0.073(5) 0.291(15) 0.120(7) 0.092(8) -0.039(5) -0.080(7)
F32 0.102(5) 0.086(4) 0.080(4) -0.009(3) -0.046(4) -0.029(3)
P1 0.0180(6) 0.0212(6) 0.0163(7) -0.0071(5) -0.0019(5) -0.0066(5)
P2 0.0199(6) 0.0243(6) 0.0165(7) -0.0102(5) -0.0014(5) -0.0021(5)
P3 0.0099(5) 0.0355(7) 0.0179(7) -0.0015(5) -0.0022(5) -0.0056(5)
P4 0.0119(5) 0.0284(7) 0.0243(8) -0.0094(5) -0.0091(5) 0.0010(5)
P5 0.0104(5) 0.0270(6) 0.0203(8) -0.0016(5) -0.0020(5) -0.0039(5)
P6 0.0171(6) 0.0203(6) 0.0184(7) -0.0084(5) -0.0044(5) -0.0009(5)
P7 0.0145(6) 0.0200(6) 0.0146(7) -0.0056(5) -0.0031(5) -0.0053(4)
P8 0.0131(6) 0.0210(6) 0.0273(8) -0.0101(5) -0.0098(5) 0.0035(4)
Cl1 0.0679(11) 0.0354(7) 0.0291(8) -0.0175(6) 0.0009(7) -0.0211(7)
Cl2 0.0786(12) 0.0394(8) 0.0258(8) -0.0158(6) 0.0035(8) -0.0294(8)

loop_
_atom_type_symbol
_atom_type_description
_atom_type_scat_dispersion_real
_atom_type_scat_dispersion_imag
_atom_type_scat_source
C C 0.003 0.0016 'International Tables Vol C Tables 4.2.6.8 and 6.1.1.4'
N N 0.0059 0.0032 'International Tables Vol C Tables 4.2.6.8 and 6.1.1.4'
O O 0.0105 0.0059 'International Tables Vol C Tables 4.2.6.8 and 6.1.1.4'
F F 0.017 0.01 'International Tables Vol C Tables 4.2.6.8 and 6.1.1.4'
P P 0.1001 0.0923 'International Tables Vol C Tables 4.2.6.8 and 6.1.1.4'
Cl Cl 0.1456 0.155 'International Tables Vol C Tables 4.2.6.8 and 6.1.1.4'
H H 0 0 'International Tables Vol C Tables 4.2.6.8 and 6.1.1.4'

loop_
_geom_angle_atom_site_label_1
_geom_angle_atom_site_label_2
_geom_angle_atom_site_label_3
_geom_angle
C1F C1A C1B 116.3(5)
C1F C1A C1G 122.1(5)
C1B C1A C1G 121.6(5)
C1C C1B C1A 123.4(5)
C1C C1B O2B 118.8(4)
C1A C1B O2B 117.7(4)
C1D C1C C1B 117.6(5)
C1D C1C C2Z 120.7(4)
C1B C1C C2Z 121.7(5)
C1C C1D C1E 121.6(5)
C1C C1D H1D 119.2
C1E C1D H1D 119.2
C1F C1E C1D 117.1(5)
C1F C1E C1Z 123.3(4)
C1D C1E C1Z 119.5(4)
C1A C1F C1E 124.0(5)
C1A C1F O1A 117.5(4)
C1E C1F O1A 118.6(5)
C1A C1G H1G1 109.5
C1A C1G H1G2 109.5
H1G1 C1G H1G2 109.5
C1A C1G H1G3 109.5
H1G1 C1G H1G3 109.5
H1G2 C1G H1G3 109.5
O2AB C1AB O1AB 126.2(6)
O2AB C1AB C2AB 121.2(6)
O1AB C1AB C2AB 112.6(5)
O2AA C1AA O1AA 127.8(7)
O2AA C1AA C2AA 121.2(6)
O1AA C1AA C2AA 111.0(5)
C1E C1Z C4D 109.3(4)
C1E C1Z H1Z1 109.8
C4D C1Z H1Z1 109.8
C1E C1Z H1Z2 109.8
C4D C1Z H1Z2 109.8
H1Z1 C1Z H1Z2 108.3
P1 C1ME H1M1 109.5
P1 C1ME H1M2 109.5
H1M1 C1ME H1M2 109.5
P1 C1ME H1M3 109.5
H1M1 C1ME H1M3 109.5
H1M2 C1ME H1M3 109.5
C2B C2A C2F 115.6(5)
C2B C2A C2G 123.4(4)
C2F C2A C2G 120.9(5)
C2A C2B C2C 124.2(4)
C2A C2B O84 118.0(5)
C2C C2B O84 117.6(4)
C2B C2C C2D 117.4(4)
C2B C2C C3Z 121.9(4)
C2D C2C C3Z 120.4(5)
C2E C2D C2C 121.8(5)
C2E C2D H2D 119.1
C2C C2D H2D 119.1
C2F C2E C2D 117.6(4)
C2F C2E C2Z 121.7(4)
C2D C2E C2Z 120.6(5)
C2E C2F C2A 123.2(4)
C2E C2F O2A 119.4(4)
C2A C2F O2A 117.2(5)
C2A C2G H2G1 109.5
C2A C2G H2G2 109.5
H2G1 C2G H2G2 109.5
C2A C2G H2G3 109.5
H2G1 C2G H2G3 109.5
H2G2 C2G H2G3 109.5
N1AB C2AB C3AB 112.1(5)
N1AB C2AB C1AB 110.0(5)
C3AB C2AB C1AB 111.6(5)
N1AB C2AB H2T1 107.6
C3AB C2AB H2T1 107.6
C1AB C2AB H2T1 107.6
N1AA C2AA C3AA 110.9(5)
N1AA C2AA C1AA 112.1(5)
C3AA C2AA C1AA 109.4(5)
N1AA C2AA H2T2 108.1
C3AA C2AA H2T2 108.1
C1AA C2AA H2T2 108.1
C1C C2Z C2E 112.9(4)
C1C C2Z H2Z1 109
C2E C2Z H2Z1 109
C1C C2Z H2Z2 109
C2E C2Z H2Z2 109
H2Z1 C2Z H2Z2 107.8
P2 C2ME H2M1 109.5
P2 C2ME H2M2 109.5
H2M1 C2ME H2M2 109.5
P2 C2ME H2M3 109.5
H2M1 C2ME H2M3 109.5
H2M2 C2ME H2M3 109.5
C3F C3A C3B 123.8(5)
C3F C3A O85 118.2(5)
C3B C3A O85 117.8(4)
C3C C3B C3A 116.3(5)
C3C C3B C3G 120.9(5)
C3A C3B C3G 122.8(5)
C3B C3C C3D 122.8(5)
C3B C3C O4B 117.2(4)
C3D C3C O4B 120.0(5)
C3E C3D C3C 117.7(5)
C3E C3D C4Z 120.3(4)
C3C C3D C4Z 122.0(5)
C3F C3E C3D 122.2(5)
C3F C3E H3E 118.9
C3D C3E H3E 118.9
C3A C3F C3E 117.1(5)
C3A C3F C3Z 122.4(5)
C3E C3F C3Z 120.4(5)
C3B C3G H3G1 109.5
C3B C3G H3G2 109.5
H3G1 C3G H3G2 109.5
C3B C3G H3G3 109.5
H3G1 C3G H3G3 109.5
H3G2 C3G H3G3 109.5
C4AB C3AB C2AB 112.3(4)
C4AB C3AB H3T1 109.1
C2AB C3AB H3T1 109.1
C4AB C3AB H3T2 109.1
C2AB C3AB H3T2 109.1
H3T1 C3AB H3T2 107.9
C2AA C3AA C4AA 112.6(5)
C2AA C3AA H3T3 109.1
C4AA C3AA H3T3 109.1
C2AA C3AA H3T4 109.1
C4AA C3AA H3T4 109.1
H3T3 C3AA H3T4 107.8
C3F C3Z C2C 108.3(4)
C3F C3Z H3Z1 110
C2C C3Z H3Z1 110
C3F C3Z H3Z2 110
C2C C3Z H3Z2 110
H3Z1 C3Z H3Z2 108.4
P3 C3ME H3M1 109.5
P3 C3ME H3M2 109.5
H3M1 C3ME H3M2 109.5
P3 C3ME H3M3 109.5
H3M1 C3ME H3M3 109.5
H3M2 C3ME H3M3 109.5
C4B C4A C4F 115.5(5)
C4B C4A C4G 122.8(5)
C4F C4A C4G 121.7(4)
C4C C4B C4A 124.1(4)
C4C C4B O4A 118.8(4)
C4A C4B O4A 117.1(4)
C4B C4C C4E 117.7(4)
C4B C4C C4Z 121.5(4)
C4E C4C C4Z 120.8(5)
C4F C4D C4E 117.9(4)
C4F C4D C1Z 121.8(4)
C4E C4D C1Z 120.3(4)
C4C C4E C4D 121.1(5)
C4C C4E H4E 119.5
C4D C4E H4E 119.5
C4D C4F C4A 123.7(4)
C4D C4F O1B 118.9(4)
C4A C4F O1B 117.4(4)
C4A C4G H4G1 109.5
C4A C4G H4G2 109.5
H4G1 C4G H4G2 109.5
C4A C4G H4G3 109.5
H4G1 C4G H4G3 109.5
H4G2 C4G H4G3 109.5
C5AB C4AB C9AB 118.5(5)
C5AB C4AB C3AB 119.8(5)
C9AB C4AB C3AB 121.7(5)
C5AA C4AA C9AA 117.8(5)
C5AA C4AA C3AA 119.9(5)
C9AA C4AA C3AA 122.4(5)
C4C C4Z C3D 112.4(4)
C4C C4Z H4Z1 109.1
C3D C4Z H4Z1 109.1
C4C C4Z H4Z2 109.1
C3D C4Z H4Z2 109.1
H4Z1 C4Z H4Z2 107.8
P4 C4ME H4M1 109.5
P4 C4ME H4M2 109.5
H4M1 C4ME H4M2 109.5
P4 C4ME H4M3 109.5
H4M1 C4ME H4M3 109.5
H4M2 C4ME H4M3 109.5
C5F C5A C5B 116.1(5)
C5F C5A C5G 122.2(5)
C5B C5A C5G 121.7(5)
C5C C5B C5A 122.9(5)
C5C C5B O6B 119.3(4)
C5A C5B O6B 117.6(5)
C5E C5C C5B 118.0(4)
C5E C5C C6Z 120.2(5)
C5B C5C C6Z 121.7(4)
C5F C5D C5E 117.1(5)
C5F C5D C5Z 121.6(4)
C5E C5D C5Z 121.1(5)
C5C C5E C5D 121.7(5)
C5C C5E H5E 119.2
C5D C5E H5E 119.2
C5D C5F C5A 124.0(4)
C5D C5F O5A 117.9(4)
C5A C5F O5A 117.9(5)
C5A C5G H5G1 109.5
C5A C5G H5G2 109.5
H5G1 C5G H5G2 109.5
C5A C5G H5G3 109.5
H5G1 C5G H5G3 109.5
H5G2 C5G H5G3 109.5
C8AB C9AB C4AB 120.5(6)
C8AB C9AB H5T1 119.8
C4AB C9AB H5T1 119.8
C4AA C5AA C6AA 121.8(6)
C4AA C5AA H5T2 119.1
C6AA C5AA H5T2 119.1
C5D C5Z C8F 108.1(4)
C5D C5Z H5Z1 110.1
C8F C5Z H5Z1 110.1
C5D C5Z H5Z2 110.1
C8F C5Z H5Z2 110.1
H5Z1 C5Z H5Z2 108.4
P5 C5ME H5M1 109.5
P5 C5ME H5M2 109.5
H5M1 C5ME H5M2 109.5
P5 C5ME H5M3 109.5
H5M1 C5ME H5M3 109.5
H5M2 C5ME H5M3 109.5
C6F C6A C6B 116.2(4)
C6F C6A C6G 120.9(5)
C6B C6A C6G 122.8(5)
O6A C6B C6C 119.7(5)
O6A C6B C6A 117.7(4)
C6C C6B C6A 122.6(5)
C6D C6C C6B 118.5(5)
C6D C6C C6Z 120.5(4)
C6B C6C C6Z 121.1(5)
C6C C6D C6E 122.5(5)
C6C C6D H6D 118.7
C6E C6D H6D 118.7
C6D C6E C6F 116.5(5)
C6D C6E C7Z 121.2(4)
C6F C6E C7Z 122.0(4)
C6A C6F C6E 123.6(5)
C6A C6F O8B 117.0(4)
C6E C6F O8B 119.4(5)
C6A C6G H6G1 109.5
C6A C6G H6G2 109.5
H6G1 C6G H6G2 109.5
C6A C6G H6G3 109.5
H6G1 C6G H6G3 109.5
H6G2 C6G H6G3 109.5
C7AB C8AB C9AB 119.7(5)
C7AB C8AB H6T1 120.1
C9AB C8AB H6T1 120.1
C7AA C6AA C5AA 119.8(5)
C7AA C6AA H6T2 120.1
C5AA C6AA H6T2 120.1
C5C C6Z C6C 113.3(4)
C5C C6Z H6Z1 108.9
C6C C6Z H6Z1 108.9
C5C C6Z H6Z2 108.9
C6C C6Z H6Z2 108.9
H6Z1 C6Z H6Z2 107.7
P6 C6ME H6M1 109.5
P6 C6ME H6M2 109.5
H6M1 C6ME H6M2 109.5
P6 C6ME H6M3 109.5
H6M1 C6ME H6M3 109.5
H6M2 C6ME H6M3 109.5
C7B C7A C7F 115.6(4)
C7B C7A C7G 122.3(4)
C7F C7A C7G 122.1(4)
C7A C7B C7C 123.5(4)
C7A C7B O7A 117.0(4)
C7C C7B O7A 119.5(4)
C7D C7C C7B 117.9(4)
C7D C7C C7Z 121.8(4)
C7B C7C C7Z 120.2(4)
C7C C7D C7E 121.9(4)
C7C C7D H7D 119
C7E C7D H7D 119
C7F C7E C7D 117.0(4)
C7F C7E C8Z 121.4(4)
C7D C7E C8Z 121.6(4)
C7A C7F C7E 124.0(4)
C7A C7F O8A 117.2(4)
C7E C7F O8A 118.7(4)
C7A C7G H7G1 109.5
C7A C7G H7G2 109.5
H7G1 C7G H7G2 109.5
C7A C7G H7G3 109.5
H7G1 C7G H7G3 109.5
H7G2 C7G H7G3 109.5
C8AB C7AB O3AB 118.2(5)
C8AB C7AB C6AB 120.3(6)
O3AB C7AB C6AB 121.5(6)
O3AA C7AA C6AA 118.3(5)
O3AA C7AA C8AA 122.5(6)
C6AA C7AA C8AA 119.1(6)
C6E C7Z C7C 109.8(4)
C6E C7Z H7Z1 109.7
C7C C7Z H7Z1 109.7
C6E C7Z H7Z2 109.7
C7C C7Z H7Z2 109.7
H7Z1 C7Z H7Z2 108.2
P7 C7ME H7M1 109.5
P7 C7ME H7M2 109.5
H7M1 C7ME H7M2 109.5
P7 C7ME H7M3 109.5
H7M1 C7ME H7M3 109.5
H7M2 C7ME H7M3 109.5
C8E C8A C8B 116.2(5)
C8E C8A C8G 122.7(5)
C8B C8A C8G 121.1(5)
C8C C8B C8A 123.3(5)
C8C C8B O7B 119.9(5)
C8A C8B O7B 116.6(4)
C8B C8C C8D 117.1(5)
C8B C8C C8Z 122.8(4)
C8D C8C C8Z 120.1(4)
C8F C8D C8C 122.5(5)
C8F C8D H8D 118.8
C8C C8D H8D 118.8
C8D C8F C8E 117.4(5)
C8D C8F C5Z 121.0(4)
C8E C8F C5Z 121.4(5)
C8A C8E C8F 123.2(5)
C8A C8E O5B 119.1(4)
C8F C8E O5B 117.5(5)
C8A C8G H8G1 109.5
C8A C8G H8G2 109.5
H8G1 C8G H8G2 109.5
C8A C8G H8G3 109.5
H8G1 C8G H8G3 109.5
H8G2 C8G H8G3 109.5
C7AB C6AB C5AB 119.0(6)
C7AB C6AB H8T1 120.5
C5AB C6AB H8T1 120.5
C9AA C8AA C7AA 119.8(5)
C9AA C8AA H8T2 120.1
C7AA C8AA H8T2 120.1
C7E C8Z C8C 112.5(4)
C7E C8Z H8Z1 109.1
C8C C8Z H8Z1 109.1
C7E C8Z H8Z2 109.1
C8C C8Z H8Z2 109.1
H8Z1 C8Z H8Z2 107.8
P8 C8ME H8M1 109.5
P8 C8ME H8M2 109.5
H8M1 C8ME H8M2 109.5
P8 C8ME H8M3 109.5
H8M1 C8ME H8M3 109.5
H8M2 C8ME H8M3 109.5
C4AB C5AB C6AB 121.9(5)
C4AB C5AB H9T1 119.1
C6AB C5AB H9T1 119.1
C8AA C9AA C4AA 121.6(5)
C8AA C9AA H9T2 119.2
C4AA C9AA H9T2 119.2
O60 C75 C117 112.1(5)
O60 C75 H75A 109.2
C117 C75 H75A 109.2
O60 C75 H75B 109.2
C117 C75 H75B 109.2
H75A C75 H75B 107.9
F13 C83 F14 106.6(5)
F13 C83 F15 107.9(5)
F14 C83 F15 105.6(5)
F13 C83 C300 112.2(6)
F14 C83 C300 112.4(5)
F15 C83 C300 111.9(5)
F20 C115 F21 106.6(7)
F20 C115 F22 106.0(8)
F21 C115 F22 106.9(8)
F20 C115 C305 112.8(7)
F21 C115 C305 111.1(8)
F22 C115 C305 113.1(8)
F11 C117 F12 107.6(5)
F11 C117 F10 105.8(6)
F12 C117 F10 105.3(6)
F11 C117 C75 113.5(6)
F12 C117 C75 111.9(5)
F10 C117 C75 112.2(5)
O101 C300 C83 111.1(5)
O101 C300 H30A 109.4
C83 C300 H30A 109.4
O101 C300 H30B 109.4
C83 C300 H30B 109.4
H30A C300 H30B 108
O111 C305 C115 111.1(9)
O111 C305 H30C 109.4
C115 C305 H30C 109.4
O111 C305 H30D 109.4
C115 C305 H30D 109.4
H30C C305 H30D 108
F31 C306 F30 104.1(10)
F31 C306 F32 106.6(14)
F30 C306 F32 104.3(10)
F31 C306 C307 117.6(13)
F30 C306 C307 111.9(12)
F32 C306 C307 111.3(9)
O170 C307 C306 110.6(13)
O170 C307 H30E 109.5
C306 C307 H30E 109.5
O170 C307 H30F 109.5
C306 C307 H30F 109.5
H30E C307 H30F 108.1
C2AB N1AB H1T1 109.5
C2AB N1AB H1T2 109.5
H1T1 N1AB H1T2 109.5
C2AB N1AB H1T3 109.5
H1T1 N1AB H1T3 109.5
H1T2 N1AB H1T3 109.5
C2AA N1AA H1T4 109.5
C2AA N1AA H1T5 109.5
H1T4 N1AA H1T5 109.5
C2AA N1AA H1T6 109.5
H1T4 N1AA H1T6 109.5
H1T5 N1AA H1T6 109.5
C1F O1A P1 119.3(3)
C4F O1B P1 119.0(3)
C1AB O1AB H1T7 109.5
C1AA O1AA H1T8 109.5
C2F O2A P2 120.7(3)
C1B O2B P2 117.6(3)
C7AB O3AB H3T5 109.5
C7AA O3AA H3T6 109.5
C4B O4A P4 117.0(3)
C3C O4B P4 121.0(3)
C5F O5A P5 124.2(3)
C8E O5B P5 123.1(3)
C6B O6A P6 119.1(3)
C5B O6B P6 120.0(3)
C7B O7A P7 118.0(3)
C7F O8A P8 118.1(3)
C8B O7B P8 121.8(3)
C6F O8B P7 118.7(3)
C75 O60 H60 109.5
C2B O84 P3 124.6(3)
C3A O85 P3 124.5(3)
C300 O101 H101 109.5
C305 O111 H111 109.5
C307 O170 H170 109.5
O1 P1 O1A 113.1(2)
O1 P1 O1B 113.0(2)
O1A P1 O1B 104.6(2)
O1 P1 C1ME 118.1(3)
O1A P1 C1ME 103.7(3)
O1B P1 C1ME 102.8(3)
O2 P2 O2A 113.6(2)
O2 P2 O2B 112.9(2)
O2A P2 O2B 105.0(2)
O2 P2 C2ME 118.6(3)
O2A P2 C2ME 103.0(3)
O2B P2 C2ME 102.2(3)
O3 P3 O85 113.5(3)
O3 P3 O84 114.5(2)
O85 P3 O84 106.6(2)
O3 P3 C3ME 116.1(3)
O85 P3 C3ME 102.4(3)
O84 P3 C3ME 102.3(2)
O4 P4 O4B 112.9(2)
O4 P4 O4A 113.4(2)
O4B P4 O4A 105.3(2)
O4 P4 C4ME 118.7(3)
O4B P4 C4ME 102.2(3)
O4A P4 C4ME 102.9(3)
O5 P5 O5A 113.9(2)
O5 P5 O5B 113.7(2)
O5A P5 O5B 106.0(2)
O5 P5 C5ME 117.0(3)
O5A P5 C5ME 102.8(2)
O5B P5 C5ME 101.9(3)
O6 P6 O6B 113.4(2)
O6 P6 O6A 112.2(2)
O6B P6 O6A 105.2(2)
O6 P6 C6ME 118.7(3)
O6B P6 C6ME 103.5(3)
O6A P6 C6ME 102.4(2)
O7 P7 O7A 113.6(2)
O7 P7 O8B 112.5(2)
O7A P7 O8B 105.1(2)
O7 P7 C7ME 117.3(3)
O7A P7 C7ME 102.9(3)
O8B P7 C7ME 104.0(3)
O8 P8 O7B 114.2(2)
O8 P8 O8A 113.2(2)
O7B P8 O8A 105.5(2)
O8 P8 C8ME 117.0(3)
O7B P8 C8ME 102.5(3)
O8A P8 C8ME 103.0(3)

loop_
_geom_bond_atom_site_label_1
_geom_bond_atom_site_label_2
_geom_bond_distance
C1A C1F 1.372(8)
C1A C1B 1.394(7)
C1A C1G 1.511(7)
C1B C1C 1.392(7)
C1B O2B 1.429(6)
C1C C1D 1.390(7)
C1C C2Z 1.513(7)
C1D C1E 1.403(7)
C1D H1D 0.95
C1E C1F 1.397(7)
C1E C1Z 1.510(7)
C1F O1A 1.414(6)
C1G H1G1 0.98
C1G H1G2 0.98
C1G H1G3 0.98
C1AB O2AB 1.220(8)
C1AB O1AB 1.288(8)
C1AB C2AB 1.528(8)
C1AA O2AA 1.176(8)
C1AA O1AA 1.304(8)
C1AA C2AA 1.533(9)
C1Z C4D 1.525(6)
C1Z H1Z1 0.99
C1Z H1Z2 0.99
C1ME P1 1.766(6)
C1ME H1M1 0.98
C1ME H1M2 0.98
C1ME H1M3 0.98
C2A C2B 1.383(7)
C2A C2F 1.406(7)
C2A C2G 1.499(7)
C2B C2C 1.388(8)
C2B O84 1.408(6)
C2C C2D 1.394(7)
C2C C3Z 1.532(6)
C2D C2E 1.393(6)
C2D H2D 0.95
C2E C2F 1.392(7)
C2E C2Z 1.518(6)
C2F O2A 1.411(6)
C2G H2G1 0.98
C2G H2G2 0.98
C2G H2G3 0.98
C2AB N1AB 1.480(8)
C2AB C3AB 1.509(7)
C2AB H2T1 1
C2AA N1AA 1.510(8)
C2AA C3AA 1.515(8)
C2AA H2T2 1
C2Z H2Z1 0.99
C2Z H2Z2 0.99
C2ME P2 1.742(6)
C2ME H2M1 0.98
C2ME H2M2 0.98
C2ME H2M3 0.98
C3A C3F 1.386(7)
C3A C3B 1.396(8)
C3A O85 1.411(6)
C3B C3C 1.394(7)
C3B C3G 1.509(7)
C3C C3D 1.395(7)
C3C O4B 1.399(6)
C3D C3E 1.395(7)
C3D C4Z 1.522(7)
C3E C3F 1.393(7)
C3E H3E 0.95
C3F C3Z 1.507(7)
C3G H3G1 0.98
C3G H3G2 0.98
C3G H3G3 0.98
C3AB C4AB 1.508(7)
C3AB H3T1 0.99
C3AB H3T2 0.99
C3AA C4AA 1.532(8)
C3AA H3T3 0.99
C3AA H3T4 0.99
C3Z H3Z1 0.99
C3Z H3Z2 0.99
C3ME P3 1.761(6)
C3ME H3M1 0.98
C3ME H3M2 0.98
C3ME H3M3 0.98
C4A C4B 1.391(7)
C4A C4F 1.399(7)
C4A C4G 1.491(7)
C4B C4C 1.389(7)
C4B O4A 1.412(6)
C4C C4E 1.399(7)
C4C C4Z 1.514(6)
C4D C4F 1.386(7)
C4D C4E 1.405(6)
C4E H4E 0.95
C4F O1B 1.410(5)
C4G H4G1 0.98
C4G H4G2 0.98
C4G H4G3 0.98
C4AB C5AB 1.368(8)
C4AB C9AB 1.398(7)
C4AA C5AA 1.380(8)
C4AA C9AA 1.390(8)
C4Z H4Z1 0.99
C4Z H4Z2 0.99
C4ME P4 1.759(6)
C4ME H4M1 0.98
C4ME H4M2 0.98
C4ME H4M3 0.98
C5A C5F 1.390(7)
C5A C5B 1.394(7)
C5A C5G 1.500(8)
C5B C5C 1.392(7)
C5B O6B 1.408(6)
C5C C5E 1.392(7)
C5C C6Z 1.518(6)
C5D C5F 1.390(8)
C5D C5E 1.402(6)
C5D C5Z 1.507(7)
C5E H5E 0.95
C5F O5A 1.416(5)
C5G H5G1 0.98
C5G H5G2 0.98
C5G H5G3 0.98
C9AB C8AB 1.394(9)
C9AB H5T1 0.95
C5AA C6AA 1.388(9)
C5AA H5T2 0.95
C5Z C8F 1.520(7)
C5Z H5Z1 0.99
C5Z H5Z2 0.99
C5ME P5 1.759(5)
C5ME H5M1 0.98
C5ME H5M2 0.98
C5ME H5M3 0.98
C6A C6F 1.396(8)
C6A C6B 1.399(7)
C6A C6G 1.503(6)
C6B O6A 1.388(7)
C6B C6C 1.389(7)
C6C C6D 1.379(8)
C6C C6Z 1.524(6)
C6D C6E 1.397(7)
C6D H6D 0.95
C6E C6F 1.405(7)
C6E C7Z 1.511(7)
C6F O8B 1.409(6)
C6G H6G1 0.98
C6G H6G2 0.98
C6G H6G3 0.98
C8AB C7AB 1.378(9)
C8AB H6T1 0.95
C6AA C7AA 1.378(9)
C6AA H6T2 0.95
C6Z H6Z1 0.99
C6Z H6Z2 0.99
C6ME P6 1.769(6)
C6ME H6M1 0.98
C6ME H6M2 0.98
C6ME H6M3 0.98
C7A C7B 1.387(7)
C7A C7F 1.390(7)
C7A C7G 1.514(7)
C7B C7C 1.394(7)
C7B O7A 1.410(5)
C7C C7D 1.379(6)
C7C C7Z 1.518(6)
C7D C7E 1.396(7)
C7D H7D 0.95
C7E C7F 1.392(7)
C7E C8Z 1.511(6)
C7F O8A 1.411(6)
C7G H7G1 0.98
C7G H7G2 0.98
C7G H7G3 0.98
C7AB O3AB 1.385(7)
C7AB C6AB 1.388(8)
C7AA O3AA 1.351(8)
C7AA C8AA 1.405(8)
C7Z H7Z1 0.99
C7Z H7Z2 0.99
C7ME P7 1.759(6)
C7ME H7M1 0.98
C7ME H7M2 0.98
C7ME H7M3 0.98
C8A C8E 1.391(7)
C8A C8B 1.395(7)
C8A C8G 1.501(7)
C8B C8C 1.394(7)
C8B O7B 1.413(6)
C8C C8D 1.400(7)
C8C C8Z 1.512(7)
C8D C8F 1.376(7)
C8D H8D 0.95
C8F C8E 1.406(7)
C8E O5B 1.413(6)
C8G H8G1 0.98
C8G H8G2 0.98
C8G H8G3 0.98
C6AB C5AB 1.390(8)
C6AB H8T1 0.95
C8AA C9AA 1.373(8)
C8AA H8T2 0.95
C8Z H8Z1 0.99
C8Z H8Z2 0.99
C8ME P8 1.762(6)
C8ME H8M1 0.98
C8ME H8M2 0.98
C8ME H8M3 0.98
C5AB H9T1 0.95
C9AA H9T2 0.95
C75 O60 1.403(8)
C75 C117 1.495(10)
C75 H75A 0.99
C75 H75B 0.99
C83 F13 1.315(7)
C83 F14 1.342(7)
C83 F15 1.346(7)
C83 C300 1.490(9)
C115 F20 1.325(9)
C115 F21 1.335(9)
C115 F22 1.344(11)
C115 C305 1.470(13)
C117 F11 1.313(7)
C117 F12 1.331(7)
C117 F10 1.343(8)
C300 O101 1.400(8)
C300 H30A 0.99
C300 H30B 0.99
C305 O111 1.349(12)
C305 H30C 0.99
C305 H30D 0.99
C306 F31 1.336(15)
C306 F30 1.355(10)
C306 F32 1.359(14)
C306 C307 1.53(2)
C307 O170 1.399(13)
C307 H30E 0.99
C307 H30F 0.99
N1AB H1T1 0.91
N1AB H1T2 0.91
N1AB H1T3 0.91
N1AA H1T4 0.91
N1AA H1T5 0.91
N1AA H1T6 0.91
O1 P1 1.475(4)
O1A P1 1.593(4)
O1B P1 1.596(4)
O1AB H1T7 0.84
O1AA H1T8 0.84
O2 P2 1.469(4)
O2A P2 1.592(4)
O2B P2 1.595(4)
O3 P3 1.468(5)
O3AB H3T5 0.84
O3AA H3T6 0.84
O4 P4 1.480(4)
O4A P4 1.595(4)
O4B P4 1.588(4)
O5 P5 1.453(5)
O5A P5 1.585(4)
O5B P5 1.589(4)
O6 P6 1.482(4)
O6A P6 1.605(4)
O6B P6 1.596(4)
O7 P7 1.472(4)
O7A P7 1.593(4)
O8A P8 1.597(4)
O7B P8 1.591(4)
O8B P7 1.598(4)
O8 P8 1.469(4)
O60 H60 0.84
O84 P3 1.591(4)
O85 P3 1.590(4)
O101 H101 0.84
O111 H111 0.84
O170 H170 0.84
